data_4078510
loop_
_publ_author_name
'Li, Yang'
'Wang, Wen-Hua'
'He, Ke-Han'
'Shi, Zhang-Jie'

_publ_section_title
;
 Mechanistic Insight into the Regioselective Palladation of Indole
 Derivatives: Tetranuclear Indolyl Palladacycles with High C2--Pd or
 C3--Pd Bond Selectivity
;
_journal_issue 12
_journal_name_full Organometallics
_journal_page_first 4397
_journal_paper_doi 10.1021/om300284t
_journal_volume 31
_journal_year 2012
_chemical_formula_moiety 'C48 H56 Cl2 N2 O8 Pd4'
_chemical_formula_sum 'C48 H56 Cl2 N2 O8 Pd4'
_chemical_formula_weight 1285.45
_space_group_IT_number 2
_symmetry_cell_setting triclinic
_symmetry_space_group_name_Hall '-P 1'
_symmetry_space_group_name_H-M 'P -1'
_atom_sites_solution_hydrogens geom
_atom_sites_solution_primary direct
_atom_sites_solution_secondary difmap
_audit_creation_method SHELXL-97
_cell_angle_alpha 68.5590(10)
_cell_angle_beta 81.929(2)
_cell_angle_gamma 87.051(2)
_cell_formula_units_Z 2
_cell_length_a 10.5060(11)
_cell_length_b 14.4096(15)
_cell_length_c 18.235(2)
_cell_measurement_reflns_used 2546
_cell_measurement_temperature 298(2)
_cell_measurement_theta_max 25.533
_cell_measurement_theta_min 2.421
_cell_volume 2544.1(5)
_computing_cell_refinement 'Bruker SMART'
_computing_data_collection 'Bruker SMART'
_computing_data_reduction 'Bruker SAINT'
_computing_molecular_graphics 'Bruker SHELXTL'
_computing_publication_material 'Bruker SHELXTL'
_computing_structure_refinement 'SHELXL-97 (Sheldrick, 1997)'
_computing_structure_solution 'SHELXS-97 (Sheldrick, 1990)'
_diffrn_ambient_temperature 298(2)
_diffrn_measured_fraction_theta_full 0.970
_diffrn_measured_fraction_theta_max 0.970
_diffrn_measurement_device_type 'CCD area detector'
_diffrn_measurement_method 'phi and omega scans'
_diffrn_radiation_monochromator graphite
_diffrn_radiation_source 'fine-focus sealed tube'
_diffrn_radiation_type MoK\a
_diffrn_radiation_wavelength 0.71073
_diffrn_reflns_av_R_equivalents 0.0728
_diffrn_reflns_av_sigmaI/netI 0.2102
_diffrn_reflns_limit_h_max 12
_diffrn_reflns_limit_h_min -12
_diffrn_reflns_limit_k_max 9
_diffrn_reflns_limit_k_min -17
_diffrn_reflns_limit_l_max 21
_diffrn_reflns_limit_l_min -21
_diffrn_reflns_number 12778
_diffrn_reflns_theta_full 25.01
_diffrn_reflns_theta_max 25.01
_diffrn_reflns_theta_min 1.52
_exptl_absorpt_coefficient_mu 1.547
_exptl_absorpt_correction_T_max 0.8482
_exptl_absorpt_correction_T_min 0.7370
_exptl_absorpt_correction_type multi-scan
_exptl_absorpt_process_details sadabs
_exptl_crystal_colour 'red brown'
_exptl_crystal_density_diffrn 1.678
_exptl_crystal_density_method 'not measured'
_exptl_crystal_description block
_exptl_crystal_F_000 1280
_exptl_crystal_size_max 0.21
_exptl_crystal_size_mid 0.14
_exptl_crystal_size_min 0.11
_refine_diff_density_max 1.882
_refine_diff_density_min -2.060
_refine_diff_density_rms 0.231
_refine_ls_extinction_method none
_refine_ls_goodness_of_fit_ref 1.032
_refine_ls_hydrogen_treatment constr
_refine_ls_matrix_type full
_refine_ls_number_parameters 589
_refine_ls_number_reflns 8699
_refine_ls_number_restraints 0
_refine_ls_restrained_S_all 1.032
_refine_ls_R_factor_all 0.2153
_refine_ls_R_factor_gt 0.0881
_refine_ls_shift/su_max 0.001
_refine_ls_shift/su_mean 0.000
_refine_ls_structure_factor_coef Fsqd
_refine_ls_weighting_details 'calc w=1/[\s^2^(Fo^2^)+(0.0974P)^2^+48.9666P] where P=(Fo^2^+2Fc^2^)/3'
_refine_ls_weighting_scheme calc
_refine_ls_wR_factor_gt 0.1920
_refine_ls_wR_factor_ref 0.2944
_reflns_number_gt 3701
_reflns_number_total 8699
_reflns_threshold_expression >2sigma(I)
_cod_data_source_file om300284t_si_002.cif
_cod_data_source_block 11
_cod_depositor_comments
;
The following automatic conversions were performed:

'_symmetry_cell_setting' value 'Triclinic' changed to 'triclinic'
according to /home/saulius/struct/CIF-dictionaries/cif_core.dic
dictionary named 'cif_core.dic' version 2.4.1 from 2010-06-29.

Automatic conversion script
Id: cif_fix_values 1891 2012-01-12 08:04:46Z andrius 
;
_cod_original_sg_symbol_H-M P-1
_cod_database_code 4078510

loop_
_symmetry_equiv_pos_as_xyz
'x, y, z'
'-x, -y, -z'

loop_
_atom_site_label
_atom_site_type_symbol
_atom_site_fract_x
_atom_site_fract_y
_atom_site_fract_z
_atom_site_U_iso_or_equiv
_atom_site_adp_type
_atom_site_occupancy
_atom_site_symmetry_multiplicity
_atom_site_calc_flag
_atom_site_refinement_flags
Pd1 Pd 0.50859(16) 0.65811(12) 0.44821(9) 0.0393(5) Uani 1 1 d .
Pd2 Pd 0.56722(16) 0.48807(12) 0.38886(9) 0.0408(5) Uani 1 1 d .
Pd3 Pd 0.08416(16) 0.99567(12) 0.09895(9) 0.0390(5) Uani 1 1 d .
Pd4 Pd -0.15665(16) 1.08125(12) 0.03517(9) 0.0397(5) Uani 1 1 d .
Cl1 Cl 0.2340(5) 1.0530(4) -0.0133(3) 0.0467(14) Uani 1 1 d .
Cl2 Cl 0.7012(5) 0.5927(4) 0.4126(3) 0.0423(13) Uani 1 1 d .
N1 N 0.3811(17) 0.7566(13) 0.2864(10) 0.044(5) Uani 1 1 d .
N2 N 0.2389(19) 0.7239(13) 0.1059(10) 0.047(5) Uani 1 1 d .
O1 O 0.5805(15) 0.7151(11) 0.5250(9) 0.055(4) Uani 1 1 d .
O2 O 0.4575(14) 0.4043(11) 0.3556(8) 0.050(4) Uani 1 1 d .
O3 O 0.3427(15) 0.7225(11) 0.4672(9) 0.050(4) Uani 1 1 d .
O4 O 0.7030(15) 0.3731(11) 0.4043(9) 0.059(4) Uani 1 1 d .
O5 O -0.0289(15) 0.9415(11) 0.2036(8) 0.050(4) Uani 1 1 d .
O6 O -0.2061(14) 1.0201(11) 0.1589(8) 0.053(4) Uani 1 1 d .
O7 O 0.0651(15) 1.1386(11) 0.1084(8) 0.052(4) Uani 1 1 d .
O8 O -0.1036(16) 1.2066(11) 0.0473(9) 0.053(4) Uani 1 1 d .
C1 C 0.270(2) 0.6963(16) 0.3180(12) 0.043(5) Uani 1 1 d .
C2 C 0.481(2) 0.7000(16) 0.3131(11) 0.043(5) Uani 1 1 d .
H2 H 0.5659 0.7222 0.2994 0.051 Uiso 1 1 calc R
C3 C 0.444(2) 0.6016(15) 0.3648(12) 0.042(5) Uani 1 1 d .
C4 C 0.305(2) 0.5992(16) 0.3664(12) 0.041(5) Uani 1 1 d .
C5 C 0.212(2) 0.5289(17) 0.4014(12) 0.047(6) Uani 1 1 d .
H5 H 0.2328 0.4657 0.4350 0.056 Uiso 1 1 calc R
C6 C 0.090(2) 0.5499(17) 0.3879(13) 0.051(6) Uani 1 1 d .
H6 H 0.0275 0.5001 0.4101 0.061 Uiso 1 1 calc R
C7 C 0.054(2) 0.6470(16) 0.3403(12) 0.048(6) Uani 1 1 d .
H7 H -0.0315 0.6614 0.3327 0.058 Uiso 1 1 calc R
C8 C 0.145(2) 0.7188(16) 0.3058(12) 0.043(5) Uani 1 1 d .
H8 H 0.1219 0.7827 0.2742 0.051 Uiso 1 1 calc R
C9 C 0.386(2) 0.8599(16) 0.2405(12) 0.044(5) Uani 1 1 d .
C10 C 0.300(2) 0.9216(16) 0.2626(13) 0.050(6) Uani 1 1 d .
H10 H 0.2413 0.8959 0.3081 0.061 Uiso 1 1 calc R
C11 C 0.301(2) 1.0233(17) 0.2177(14) 0.058(7) Uani 1 1 d .
H11 H 0.2406 1.0656 0.2316 0.069 Uiso 1 1 calc R
C12 C 0.391(2) 1.0593(19) 0.1531(14) 0.059(7) Uani 1 1 d .
H12 H 0.3939 1.1270 0.1225 0.071 Uiso 1 1 calc R
C13 C 0.477(2) 0.9950(18) 0.1334(14) 0.059(7) Uani 1 1 d .
H13 H 0.5382 1.0202 0.0890 0.070 Uiso 1 1 calc R
C14 C 0.476(2) 0.8974(17) 0.1756(13) 0.050(6) Uani 1 1 d .
H14 H 0.5361 0.8555 0.1610 0.060 Uiso 1 1 calc R
C15 C 0.582(2) 0.6802(19) 0.6005(15) 0.057(7) Uani 1 1 d .
C16 C 0.631(3) 0.747(2) 0.6381(16) 0.065(7) Uani 1 1 d .
C17 C 0.728(3) 0.691(2) 0.6893(19) 0.100(11) Uani 1 1 d .
H17A H 0.7561 0.7304 0.7166 0.150 Uiso 1 1 calc R
H17B H 0.8006 0.6761 0.6569 0.150 Uiso 1 1 calc R
H17C H 0.6911 0.6299 0.7274 0.150 Uiso 1 1 calc R
C18 C 0.687(3) 0.839(2) 0.5789(19) 0.105(11) Uani 1 1 d .
H18A H 0.6199 0.8827 0.5555 0.157 Uiso 1 1 calc R
H18B H 0.7423 0.8232 0.5383 0.157 Uiso 1 1 calc R
H18C H 0.7361 0.8706 0.6036 0.157 Uiso 1 1 calc R
C19 C 0.523(3) 0.767(2) 0.691(2) 0.104(11) Uani 1 1 d .
H19A H 0.5553 0.7935 0.7262 0.155 Uiso 1 1 calc R
H19B H 0.4769 0.7067 0.7214 0.155 Uiso 1 1 calc R
H19C H 0.4661 0.8153 0.6597 0.155 Uiso 1 1 calc R
C20 C 0.725(2) 0.3010(18) 0.4641(14) 0.052(6) Uani 1 1 d .
C21 C 0.836(2) 0.2315(18) 0.4584(14) 0.055(6) Uani 1 1 d .
C22 C 0.894(3) 0.255(2) 0.3721(14) 0.075(8) Uani 1 1 d .
H22A H 0.9651 0.2112 0.3699 0.112 Uiso 1 1 calc R
H22B H 0.9226 0.3228 0.3493 0.112 Uiso 1 1 calc R
H22C H 0.8297 0.2452 0.3428 0.112 Uiso 1 1 calc R
C23 C 0.788(3) 0.126(2) 0.4936(17) 0.087(9) Uani 1 1 d .
H23A H 0.7151 0.1212 0.5328 0.131 Uiso 1 1 calc R
H23B H 0.8551 0.0828 0.5180 0.131 Uiso 1 1 calc R
H23C H 0.7638 0.1068 0.4524 0.131 Uiso 1 1 calc R
C24 C 0.937(2) 0.249(2) 0.5025(16) 0.078(9) Uani 1 1 d .
H24A H 0.9062 0.2254 0.5583 0.118 Uiso 1 1 calc R
H24B H 0.9540 0.3195 0.4842 0.118 Uiso 1 1 calc R
H24C H 1.0140 0.2146 0.4931 0.118 Uiso 1 1 calc R
C25 C 0.113(2) 0.6940(16) 0.1333(12) 0.044(5) Uani 1 1 d .
C26 C 0.240(2) 0.8240(16) 0.0834(12) 0.044(5) Uani 1 1 d .
H26 H 0.3138 0.8632 0.0648 0.053 Uiso 1 1 calc R
C27 C 0.118(2) 0.8602(15) 0.0916(11) 0.037(5) Uani 1 1 d .
C28 C 0.035(2) 0.7738(16) 0.1274(11) 0.040(5) Uani 1 1 d .
C29 C -0.098(2) 0.7573(17) 0.1543(12) 0.049(6) Uani 1 1 d .
H29 H -0.1541 0.8103 0.1511 0.058 Uiso 1 1 calc R
C30 C -0.142(2) 0.6593(18) 0.1857(13) 0.054(6) Uani 1 1 d .
H30 H -0.2288 0.6465 0.2031 0.065 Uiso 1 1 calc R
C31 C -0.061(3) 0.5835(19) 0.1911(13) 0.056(6) Uani 1 1 d .
H31 H -0.0942 0.5192 0.2145 0.067 Uiso 1 1 calc R
C32 C 0.066(2) 0.5942(17) 0.1648(12) 0.049(6) Uani 1 1 d .
H32 H 0.1194 0.5399 0.1672 0.058 Uiso 1 1 calc R
C33 C 0.352(2) 0.6685(17) 0.0955(13) 0.052(6) Uani 1 1 d .
C34 C 0.409(2) 0.6806(19) 0.0231(14) 0.064(7) Uani 1 1 d .
H34 H 0.3741 0.7245 -0.0209 0.077 Uiso 1 1 calc R
C35 C 0.520(3) 0.629(2) 0.0120(16) 0.077(8) Uani 1 1 d .
H35 H 0.5628 0.6393 -0.0386 0.092 Uiso 1 1 calc R
C36 C 0.567(3) 0.559(2) 0.0811(16) 0.079(9) Uani 1 1 d .
H36 H 0.6422 0.5239 0.0755 0.094 Uiso 1 1 calc R
C37 C 0.505(3) 0.5442(19) 0.1549(16) 0.070(8) Uani 1 1 d .
H37 H 0.5368 0.4993 0.1995 0.083 Uiso 1 1 calc R
C38 C 0.392(2) 0.5965(17) 0.1632(14) 0.055(6) Uani 1 1 d .
H38 H 0.3444 0.5836 0.2129 0.066 Uiso 1 1 calc R
C39 C -0.142(2) 0.9737(18) 0.2146(13) 0.052(6) Uani 1 1 d .
C40 C -0.201(2) 0.9548(18) 0.2976(13) 0.053(6) Uani 1 1 d .
C41 C -0.222(3) 0.847(2) 0.3379(18) 0.105(11) Uani 1 1 d .
H41A H -0.2344 0.8186 0.2996 0.158 Uiso 1 1 calc R
H41B H -0.2969 0.8360 0.3768 0.158 Uiso 1 1 calc R
H41C H -0.1486 0.8174 0.3637 0.158 Uiso 1 1 calc R
C42 C -0.106(3) 0.982(2) 0.3403(15) 0.086(9) Uani 1 1 d .
H42A H -0.0240 0.9527 0.3310 0.130 Uiso 1 1 calc R
H42B H -0.1354 0.9580 0.3962 0.130 Uiso 1 1 calc R
H42C H -0.0970 1.0534 0.3209 0.130 Uiso 1 1 calc R
C43 C -0.317(3) 1.018(3) 0.2997(16) 0.106(12) Uani 1 1 d .
H43A H -0.3068 1.0803 0.2552 0.159 Uiso 1 1 calc R
H43B H -0.3284 1.0317 0.3482 0.159 Uiso 1 1 calc R
H43C H -0.3917 0.9842 0.2973 0.159 Uiso 1 1 calc R
C44 C -0.012(2) 1.2067(17) 0.0825(14) 0.051(6) Uani 1 1 d .
C45 C 0.007(3) 1.3024(17) 0.0980(14) 0.052(6) Uani 1 1 d .
C46 C -0.112(3) 1.355(2) 0.1013(19) 0.097(10) Uani 1 1 d .
H46A H -0.1679 1.3178 0.1480 0.145 Uiso 1 1 calc R
H46B H -0.1517 1.3643 0.0550 0.145 Uiso 1 1 calc R
H46C H -0.0948 1.4192 0.1031 0.145 Uiso 1 1 calc R
C47 C 0.102(3) 1.363(2) 0.0310(18) 0.101(11) Uani 1 1 d .
H47A H 0.1689 1.3198 0.0198 0.151 Uiso 1 1 calc R
H47B H 0.1391 1.4122 0.0454 0.151 Uiso 1 1 calc R
H47C H 0.0602 1.3949 -0.0154 0.151 Uiso 1 1 calc R
C48 C 0.064(3) 1.2801(19) 0.1721(16) 0.087(10) Uani 1 1 d .
H48A H 0.0720 1.3406 0.1817 0.130 Uiso 1 1 calc R
H48B H 0.1480 1.2513 0.1667 0.130 Uiso 1 1 calc R
H48C H 0.0105 1.2339 0.2157 0.130 Uiso 1 1 calc R

loop_
_atom_site_aniso_label
_atom_site_aniso_U_11
_atom_site_aniso_U_22
_atom_site_aniso_U_33
_atom_site_aniso_U_23
_atom_site_aniso_U_13
_atom_site_aniso_U_12
Pd1 0.0463(10) 0.0360(10) 0.0324(9) -0.0060(8) -0.0128(7) 0.0019(8)
Pd2 0.0515(10) 0.0313(10) 0.0334(9) -0.0018(8) -0.0138(8) 0.0040(8)
Pd3 0.0537(11) 0.0277(9) 0.0338(9) -0.0056(7) -0.0172(8) 0.0055(8)
Pd4 0.0563(11) 0.0307(10) 0.0287(9) -0.0031(7) -0.0168(8) 0.0023(8)
Cl1 0.063(4) 0.034(3) 0.038(3) -0.004(2) -0.015(3) -0.007(3)
Cl2 0.041(3) 0.036(3) 0.044(3) -0.006(3) -0.012(2) 0.006(2)
N1 0.053(11) 0.034(11) 0.038(10) -0.002(9) -0.016(9) 0.004(9)
N2 0.063(13) 0.038(12) 0.038(10) -0.011(9) -0.010(9) 0.010(10)
O1 0.072(11) 0.048(10) 0.050(10) -0.019(8) -0.020(8) -0.003(8)
O2 0.063(10) 0.038(9) 0.038(8) 0.001(7) -0.015(8) 0.010(8)
O3 0.070(11) 0.041(9) 0.038(9) -0.009(7) -0.013(8) -0.004(8)
O4 0.074(11) 0.045(10) 0.045(9) -0.004(8) -0.008(8) 0.014(9)
O5 0.067(11) 0.043(9) 0.034(8) -0.009(7) -0.009(8) 0.010(8)
O6 0.068(10) 0.049(10) 0.037(9) -0.007(8) -0.012(8) 0.006(8)
O7 0.078(11) 0.038(9) 0.046(9) -0.020(8) -0.016(8) 0.010(9)
O8 0.081(12) 0.037(9) 0.044(9) -0.012(8) -0.022(9) 0.000(8)
C1 0.049(14) 0.036(13) 0.037(12) -0.003(10) -0.015(11) 0.006(11)
C2 0.054(14) 0.040(13) 0.031(11) -0.007(10) -0.016(10) 0.010(11)
C3 0.054(14) 0.035(13) 0.035(12) -0.007(10) -0.018(10) -0.002(11)
C4 0.050(13) 0.034(13) 0.036(12) -0.006(10) -0.015(10) 0.005(11)
C5 0.055(14) 0.038(13) 0.040(13) -0.003(11) -0.015(11) 0.001(12)
C6 0.053(14) 0.040(14) 0.050(14) -0.003(12) -0.011(12) -0.006(11)
C7 0.053(14) 0.041(14) 0.044(13) -0.006(11) -0.014(11) 0.003(12)
C8 0.053(14) 0.035(13) 0.036(12) -0.005(10) -0.014(11) 0.006(11)
C9 0.057(14) 0.031(13) 0.037(12) -0.003(10) -0.015(11) 0.011(11)
C10 0.060(15) 0.039(14) 0.041(13) 0.000(11) -0.012(11) 0.008(12)
C11 0.069(16) 0.039(15) 0.054(15) -0.003(12) -0.011(13) 0.009(13)
C12 0.069(17) 0.040(15) 0.055(16) 0.000(13) -0.016(14) 0.006(13)
C13 0.059(15) 0.046(15) 0.050(15) 0.008(13) -0.013(12) 0.003(13)
C14 0.058(15) 0.039(14) 0.042(13) -0.001(11) -0.012(12) 0.007(12)
C15 0.080(18) 0.053(17) 0.047(15) -0.021(13) -0.022(13) -0.007(14)
C16 0.09(2) 0.062(18) 0.058(17) -0.030(15) -0.012(15) -0.019(16)
C17 0.12(3) 0.09(3) 0.10(2) -0.04(2) -0.03(2) -0.02(2)
C18 0.14(3) 0.09(3) 0.09(2) -0.03(2) -0.02(2) -0.03(2)
C19 0.13(3) 0.09(3) 0.10(3) -0.05(2) -0.01(2) -0.01(2)
C20 0.058(15) 0.048(16) 0.047(15) -0.009(12) -0.023(13) 0.005(12)
C21 0.069(17) 0.043(15) 0.047(14) -0.011(12) -0.008(13) 0.012(13)
C22 0.080(19) 0.07(2) 0.055(17) -0.006(15) 0.002(14) 0.013(16)
C23 0.10(2) 0.06(2) 0.08(2) -0.014(17) 0.005(18) 0.013(17)
C24 0.076(19) 0.08(2) 0.072(19) -0.021(17) -0.002(16) 0.027(16)
C25 0.062(15) 0.036(13) 0.034(12) -0.011(10) -0.016(11) 0.004(12)
C26 0.060(15) 0.034(13) 0.036(12) -0.008(10) -0.015(11) 0.008(11)
C27 0.056(13) 0.034(12) 0.032(11) -0.021(10) -0.009(10) 0.008(11)
C28 0.060(15) 0.033(13) 0.033(12) -0.015(10) -0.019(11) 0.004(11)
C29 0.063(16) 0.040(14) 0.041(13) -0.010(11) -0.016(11) 0.003(12)
C30 0.065(16) 0.047(15) 0.046(14) -0.008(12) -0.013(12) -0.008(13)
C31 0.073(18) 0.044(15) 0.045(14) -0.007(12) -0.011(13) -0.004(14)
C32 0.065(16) 0.038(14) 0.040(13) -0.010(11) -0.011(12) 0.005(12)
C33 0.067(16) 0.041(14) 0.043(14) -0.011(12) -0.009(12) 0.014(12)
C34 0.075(18) 0.054(17) 0.048(15) -0.004(13) -0.002(13) 0.019(14)
C35 0.09(2) 0.062(19) 0.060(17) -0.003(15) 0.006(15) 0.016(16)
C36 0.09(2) 0.060(19) 0.066(19) -0.003(15) 0.007(16) 0.025(16)
C37 0.079(19) 0.052(17) 0.059(17) -0.002(14) -0.001(15) 0.023(14)
C38 0.069(16) 0.044(15) 0.044(14) -0.008(12) -0.008(12) 0.012(13)
C39 0.071(17) 0.045(15) 0.037(13) -0.007(12) -0.017(13) 0.007(13)
C40 0.074(17) 0.047(15) 0.035(13) -0.009(12) -0.013(12) 0.005(13)
C41 0.13(3) 0.09(3) 0.07(2) -0.008(19) 0.025(19) -0.01(2)
C42 0.11(2) 0.10(2) 0.046(16) -0.017(17) -0.005(16) -0.007(19)
C43 0.11(3) 0.12(3) 0.053(18) -0.009(19) 0.010(17) 0.04(2)
C44 0.073(17) 0.035(14) 0.046(14) -0.012(12) -0.016(13) 0.011(13)
C45 0.081(18) 0.034(13) 0.048(14) -0.021(12) -0.018(13) 0.006(13)
C46 0.13(3) 0.06(2) 0.11(3) -0.04(2) -0.02(2) 0.01(2)
C47 0.13(3) 0.07(2) 0.09(2) -0.010(19) 0.00(2) -0.02(2)
C48 0.15(3) 0.046(17) 0.07(2) -0.019(15) -0.047(19) 0.003(18)

loop_
_atom_type_symbol
_atom_type_description
_atom_type_scat_dispersion_real
_atom_type_scat_dispersion_imag
_atom_type_scat_source
C C 0.0033 0.0016 'International Tables Vol C Tables 4.2.6.8 and 6.1.1.4'
H H 0.0000 0.0000 'International Tables Vol C Tables 4.2.6.8 and 6.1.1.4'
N N 0.0061 0.0033 'International Tables Vol C Tables 4.2.6.8 and 6.1.1.4'
O O 0.0106 0.0060 'International Tables Vol C Tables 4.2.6.8 and 6.1.1.4'
Pd Pd -0.9988 1.0072 'International Tables Vol C Tables 4.2.6.8 and 6.1.1.4'
Cl Cl 0.1484 0.1585 'International Tables Vol C Tables 4.2.6.8 and 6.1.1.4'

loop_
_geom_angle_atom_site_label_1
_geom_angle_atom_site_label_2
_geom_angle_atom_site_label_3
_geom_angle
_geom_angle_site_symmetry_1
_geom_angle_site_symmetry_3
O3 Pd1 O1 87.7(6) . .
O3 Pd1 C3 94.5(7) . .
O1 Pd1 C3 176.9(7) . .
O3 Pd1 Cl2 174.2(4) . .
O1 Pd1 Cl2 95.4(5) . .
C3 Pd1 Cl2 82.2(6) . .
O3 Pd1 C2 90.4(7) . .
O1 Pd1 C2 141.8(7) . .
C3 Pd1 C2 36.2(7) . .
Cl2 Pd1 C2 84.1(5) . .
O3 Pd1 Pd2 84.2(4) . 2_666
O1 Pd1 Pd2 74.3(4) . 2_666
C3 Pd1 Pd2 108.0(5) . 2_666
Cl2 Pd1 Pd2 101.35(14) . 2_666
C2 Pd1 Pd2 143.3(5) . 2_666
O3 Pd1 Pd2 130.1(4) . .
O1 Pd1 Pd2 137.8(4) . .
C3 Pd1 Pd2 41.1(6) . .
Cl2 Pd1 Pd2 48.98(14) . .
C2 Pd1 Pd2 66.4(5) . .
Pd2 Pd1 Pd2 89.75(6) 2_666 .
C3 Pd2 O2 93.2(7) . .
C3 Pd2 O4 175.3(7) . .
O2 Pd2 O4 86.3(6) . .
C3 Pd2 Cl2 86.0(6) . .
O2 Pd2 Cl2 173.8(4) . .
O4 Pd2 Cl2 94.0(5) . .
C3 Pd2 Pd1 110.0(6) . 2_666
O2 Pd2 Pd1 84.5(4) . 2_666
O4 Pd2 Pd1 74.6(4) . 2_666
Cl2 Pd2 Pd1 101.66(14) . 2_666
C3 Pd2 Pd1 45.6(6) . .
O2 Pd2 Pd1 133.2(4) . .
O4 Pd2 Pd1 136.7(4) . .
Cl2 Pd2 Pd1 48.86(14) . .
Pd1 Pd2 Pd1 90.25(6) 2_666 .
O5 Pd3 C27 93.6(7) . .
O5 Pd3 O7 88.0(6) . .
C27 Pd3 O7 175.1(7) . .
O5 Pd3 Cl1 173.4(5) . .
C27 Pd3 Cl1 85.5(6) . .
O7 Pd3 Cl1 92.3(4) . .
O5 Pd3 Pd4 84.6(4) . .
C27 Pd3 Pd4 110.8(6) . .
O7 Pd3 Pd4 73.9(4) . .
Cl1 Pd3 Pd4 101.79(14) . .
O5 Pd3 Pd4 132.8(4) . 2_575
C27 Pd3 Pd4 44.8(5) . 2_575
O7 Pd3 Pd4 135.5(4) . 2_575
Cl1 Pd3 Pd4 49.30(14) . 2_575
Pd4 Pd3 Pd4 90.92(6) . 2_575
O8 Pd4 O6 88.3(6) . .
O8 Pd4 C27 94.3(7) . 2_575
O6 Pd4 C27 176.2(7) . 2_575
O8 Pd4 Cl1 173.9(5) . 2_575
O6 Pd4 Cl1 94.5(4) . 2_575
C27 Pd4 Cl1 82.6(6) 2_575 2_575
O8 Pd4 C26 90.7(7) . 2_575
O6 Pd4 C26 142.4(7) . 2_575
C27 Pd4 C26 35.1(7) 2_575 2_575
Cl1 Pd4 C26 83.8(6) 2_575 2_575
O8 Pd4 Pd3 85.4(5) . .
O6 Pd4 Pd3 74.7(4) . .
C27 Pd4 Pd3 108.2(6) 2_575 .
Cl1 Pd4 Pd3 100.52(15) 2_575 .
C26 Pd4 Pd3 142.7(6) 2_575 .
O8 Pd4 Pd3 130.4(4) . 2_575
O6 Pd4 Pd3 137.0(4) . 2_575
C27 Pd4 Pd3 41.6(5) 2_575 2_575
Cl1 Pd4 Pd3 49.06(14) 2_575 2_575
C26 Pd4 Pd3 65.7(5) 2_575 2_575
Pd3 Pd4 Pd3 89.08(6) . 2_575
Pd3 Cl1 Pd4 81.64(18) . 2_575
Pd1 Cl2 Pd2 82.16(17) . .
C2 N1 C1 107.3(17) . .
C2 N1 C9 125.5(19) . .
C1 N1 C9 127.0(18) . .
C26 N2 C25 106.8(19) . .
C26 N2 C33 122(2) . .
C25 N2 C33 131(2) . .
C15 O1 Pd1 132.3(16) . .
C15 O2 Pd2 123.7(14) 2_666 .
C20 O3 Pd1 123.3(14) 2_666 .
C20 O4 Pd2 131.6(16) . .
C39 O5 Pd3 122.4(13) . .
C39 O6 Pd4 132.6(16) . .
C44 O7 Pd3 130.6(15) . .
C44 O8 Pd4 121.0(15) . .
C8 C1 N1 129.7(19) . .
C8 C1 C4 121(2) . .
N1 C1 C4 109.6(18) . .
N1 C2 C3 112(2) . .
N1 C2 Pd1 118.1(15) . .
C3 C2 Pd1 64.1(11) . .
N1 C2 H2 123.8 . .
C3 C2 H2 123.8 . .
Pd1 C2 H2 88.2 . .
C2 C3 C4 104.9(18) . .
C2 C3 Pd2 122.4(16) . .
C4 C3 Pd2 128.5(15) . .
C2 C3 Pd1 79.7(12) . .
C4 C3 Pd1 115.4(15) . .
Pd2 C3 Pd1 93.3(8) . .
C5 C4 C1 119(2) . .
C5 C4 C3 135.3(19) . .
C1 C4 C3 105.8(18) . .
C6 C5 C4 121(2) . .
C6 C5 H5 119.7 . .
C4 C5 H5 119.7 . .
C5 C6 C7 121(2) . .
C5 C6 H6 119.7 . .
C7 C6 H6 119.7 . .
C8 C7 C6 120(2) . .
C8 C7 H7 120.0 . .
C6 C7 H7 120.0 . .
C7 C8 C1 119(2) . .
C7 C8 H8 120.4 . .
C1 C8 H8 120.4 . .
C10 C9 C14 120(2) . .
C10 C9 N1 119(2) . .
C14 C9 N1 121(2) . .
C9 C10 C11 120(2) . .
C9 C10 H10 119.8 . .
C11 C10 H10 119.8 . .
C12 C11 C10 119(2) . .
C12 C11 H11 120.7 . .
C10 C11 H11 120.7 . .
C11 C12 C13 119(2) . .
C11 C12 H12 120.3 . .
C13 C12 H12 120.3 . .
C14 C13 C12 122(2) . .
C14 C13 H13 118.9 . .
C12 C13 H13 118.9 . .
C13 C14 C9 119(2) . .
C13 C14 H14 120.4 . .
C9 C14 H14 120.4 . .
O2 C15 O1 123(2) 2_666 .
O2 C15 C16 118(2) 2_666 .
O1 C15 C16 118(2) . .
C18 C16 C19 112(3) . .
C18 C16 C17 110(3) . .
C19 C16 C17 107(3) . .
C18 C16 C15 112(2) . .
C19 C16 C15 108(2) . .
C17 C16 C15 108(2) . .
C16 C17 H17A 109.5 . .
C16 C17 H17B 109.5 . .
H17A C17 H17B 109.5 . .
C16 C17 H17C 109.5 . .
H17A C17 H17C 109.5 . .
H17B C17 H17C 109.5 . .
C16 C18 H18A 109.5 . .
C16 C18 H18B 109.5 . .
H18A C18 H18B 109.5 . .
C16 C18 H18C 109.5 . .
H18A C18 H18C 109.5 . .
H18B C18 H18C 109.5 . .
C16 C19 H19A 109.5 . .
C16 C19 H19B 109.5 . .
H19A C19 H19B 109.5 . .
C16 C19 H19C 109.5 . .
H19A C19 H19C 109.5 . .
H19B C19 H19C 109.5 . .
O4 C20 O3 125(2) . 2_666
O4 C20 C21 120(2) . .
O3 C20 C21 115(2) 2_666 .
C23 C21 C24 112(2) . .
C23 C21 C20 109(2) . .
C24 C21 C20 107(2) . .
C23 C21 C22 109(2) . .
C24 C21 C22 109(2) . .
C20 C21 C22 111(2) . .
C21 C22 H22A 109.5 . .
C21 C22 H22B 109.5 . .
H22A C22 H22B 109.5 . .
C21 C22 H22C 109.5 . .
H22A C22 H22C 109.5 . .
H22B C22 H22C 109.5 . .
C21 C23 H23A 109.5 . .
C21 C23 H23B 109.5 . .
H23A C23 H23B 109.5 . .
C21 C23 H23C 109.5 . .
H23A C23 H23C 109.5 . .
H23B C23 H23C 109.5 . .
C21 C24 H24A 109.5 . .
C21 C24 H24B 109.5 . .
H24A C24 H24B 109.5 . .
C21 C24 H24C 109.5 . .
H24A C24 H24C 109.5 . .
H24B C24 H24C 109.5 . .
C28 C25 N2 111(2) . .
C28 C25 C32 122(2) . .
N2 C25 C32 127(2) . .
N2 C26 C27 111(2) . .
N2 C26 Pd4 117.8(14) . 2_575
C27 C26 Pd4 63.6(11) . 2_575
N2 C26 H26 124.6 . .
C27 C26 H26 124.6 . .
Pd4 C26 H26 88.8 2_575 .
C26 C27 C28 106.0(18) . .
C26 C27 Pd3 121.8(16) . .
C28 C27 Pd3 126.7(15) . .
C26 C27 Pd4 81.3(12) . 2_575
C28 C27 Pd4 117.0(13) . 2_575
Pd3 C27 Pd4 93.6(8) . 2_575
C25 C28 C29 119(2) . .
C25 C28 C27 105(2) . .
C29 C28 C27 136(2) . .
C30 C29 C28 118(2) . .
C30 C29 H29 121.1 . .
C28 C29 H29 121.1 . .
C31 C30 C29 121(2) . .
C31 C30 H30 119.4 . .
C29 C30 H30 119.4 . .
C30 C31 C32 124(2) . .
C30 C31 H31 118.0 . .
C32 C31 H31 118.0 . .
C31 C32 C25 116(2) . .
C31 C32 H32 122.1 . .
C25 C32 H32 122.1 . .
C34 C33 C38 122(2) . .
C34 C33 N2 120(2) . .
C38 C33 N2 118(2) . .
C33 C34 C35 121(2) . .
C33 C34 H34 119.5 . .
C35 C34 H34 119.5 . .
C34 C35 C36 118(2) . .
C34 C35 H35 121.2 . .
C36 C35 H35 121.2 . .
C37 C36 C35 121(3) . .
C37 C36 H36 119.5 . .
C35 C36 H36 119.5 . .
C36 C37 C38 119(2) . .
C36 C37 H37 120.3 . .
C38 C37 H37 120.3 . .
C37 C38 C33 119(2) . .
C37 C38 H38 120.6 . .
C33 C38 H38 120.6 . .
O6 C39 O5 123(2) . .
O6 C39 C40 119(2) . .
O5 C39 C40 118(2) . .
C41 C40 C39 108(2) . .
C41 C40 C42 106(2) . .
C39 C40 C42 109(2) . .
C41 C40 C43 115(3) . .
C39 C40 C43 111(2) . .
C42 C40 C43 107(2) . .
C40 C41 H41A 109.5 . .
C40 C41 H41B 109.5 . .
H41A C41 H41B 109.5 . .
C40 C41 H41C 109.5 . .
H41A C41 H41C 109.5 . .
H41B C41 H41C 109.5 . .
C40 C42 H42A 109.5 . .
C40 C42 H42B 109.5 . .
H42A C42 H42B 109.5 . .
C40 C42 H42C 109.5 . .
H42A C42 H42C 109.5 . .
H42B C42 H42C 109.5 . .
C40 C43 H43A 109.5 . .
C40 C43 H43B 109.5 . .
H43A C43 H43B 109.5 . .
C40 C43 H43C 109.5 . .
H43A C43 H43C 109.5 . .
H43B C43 H43C 109.5 . .
O8 C44 O7 128(2) . .
O8 C44 C45 116(2) . .
O7 C44 C45 116(2) . .
C46 C45 C48 110(2) . .
C46 C45 C47 111(2) . .
C48 C45 C47 107(2) . .
C46 C45 C44 112(2) . .
C48 C45 C44 111(2) . .
C47 C45 C44 105(2) . .
C45 C46 H46A 109.5 . .
C45 C46 H46B 109.5 . .
H46A C46 H46B 109.5 . .
C45 C46 H46C 109.5 . .
H46A C46 H46C 109.5 . .
H46B C46 H46C 109.5 . .
C45 C47 H47A 109.5 . .
C45 C47 H47B 109.5 . .
H47A C47 H47B 109.5 . .
C45 C47 H47C 109.5 . .
H47A C47 H47C 109.5 . .
H47B C47 H47C 109.5 . .
C45 C48 H48A 109.5 . .
C45 C48 H48B 109.5 . .
H48A C48 H48B 109.5 . .
C45 C48 H48C 109.5 . .
H48A C48 H48C 109.5 . .
H48B C48 H48C 109.5 . .

loop_
_geom_bond_atom_site_label_1
_geom_bond_atom_site_label_2
_geom_bond_distance
_geom_bond_site_symmetry_2
Pd1 O3 1.979(16) .
Pd1 O1 2.099(14) .
Pd1 C3 2.17(2) .
Pd1 Cl2 2.300(5) .
Pd1 C2 2.370(19) .
Pd1 Pd2 2.972(2) 2_666
Pd1 Pd2 3.025(2) .
Pd2 C3 1.99(2) .
Pd2 O2 2.007(15) .
Pd2 O4 2.094(15) .
Pd2 Cl2 2.304(6) .
Pd2 Pd1 2.972(2) 2_666
Pd3 O5 2.009(14) .
Pd3 C27 2.015(19) .
Pd3 O7 2.126(14) .
Pd3 Cl1 2.311(6) .
Pd3 Pd4 2.955(2) .
Pd3 Pd4 3.027(2) 2_575
Pd4 O8 2.013(15) .
Pd4 O6 2.098(14) .
Pd4 C27 2.137(19) 2_575
Pd4 Cl1 2.319(5) 2_575
Pd4 C26 2.357(19) 2_575
Pd4 Pd3 3.027(2) 2_575
Cl1 Pd4 2.319(5) 2_575
N1 C2 1.33(2) .
N1 C1 1.41(3) .
N1 C9 1.42(2) .
N2 C26 1.35(3) .
N2 C25 1.37(3) .
N2 C33 1.42(3) .
O1 C15 1.28(3) .
O2 C15 1.24(3) 2_666
O3 C20 1.29(3) 2_666
O4 C20 1.24(2) .
O5 C39 1.27(3) .
O6 C39 1.25(2) .
O7 C44 1.24(3) .
O8 C44 1.23(3) .
C1 C8 1.37(3) .
C1 C4 1.42(3) .
C2 C3 1.42(3) .
C2 H2 0.9300 .
C3 C4 1.46(3) .
C4 C5 1.36(3) .
C5 C6 1.34(3) .
C5 H5 0.9300 .
C6 C7 1.41(3) .
C6 H6 0.9300 .
C7 C8 1.35(3) .
C7 H7 0.9300 .
C8 H8 0.9300 .
C9 C10 1.36(3) .
C9 C14 1.36(3) .
C10 C11 1.39(3) .
C10 H10 0.9300 .
C11 C12 1.36(3) .
C11 H11 0.9300 .
C12 C13 1.37(3) .
C12 H12 0.9300 .
C13 C14 1.33(3) .
C13 H13 0.9300 .
C14 H14 0.9300 .
C15 O2 1.24(3) 2_666
C15 C16 1.52(3) .
C16 C18 1.45(4) .
C16 C19 1.47(4) .
C16 C17 1.49(4) .
C17 H17A 0.9600 .
C17 H17B 0.9600 .
C17 H17C 0.9600 .
C18 H18A 0.9600 .
C18 H18B 0.9600 .
C18 H18C 0.9600 .
C19 H19A 0.9600 .
C19 H19B 0.9600 .
C19 H19C 0.9600 .
C20 O3 1.29(3) 2_666
C20 C21 1.51(3) .
C21 C23 1.50(3) .
C21 C24 1.50(3) .
C21 C22 1.52(3) .
C22 H22A 0.9600 .
C22 H22B 0.9600 .
C22 H22C 0.9600 .
C23 H23A 0.9600 .
C23 H23B 0.9600 .
C23 H23C 0.9600 .
C24 H24A 0.9600 .
C24 H24B 0.9600 .
C24 H24C 0.9600 .
C25 C28 1.36(3) .
C25 C32 1.43(3) .
C26 C27 1.37(3) .
C26 Pd4 2.357(19) 2_575
C26 H26 0.9300 .
C27 C28 1.45(3) .
C27 Pd4 2.137(19) 2_575
C28 C29 1.42(3) .
C29 C30 1.39(3) .
C29 H29 0.9300 .
C30 C31 1.33(3) .
C30 H30 0.9300 .
C31 C32 1.35(3) .
C31 H31 0.9300 .
C32 H32 0.9300 .
C33 C34 1.33(3) .
C33 C38 1.39(3) .
C34 C35 1.38(3) .
C34 H34 0.9300 .
C35 C36 1.43(3) .
C35 H35 0.9300 .
C36 C37 1.36(3) .
C36 H36 0.9300 .
C37 C38 1.39(3) .
C37 H37 0.9300 .
C38 H38 0.9300 .
C39 C40 1.48(3) .
C40 C41 1.46(3) .
C40 C42 1.49(3) .
C40 C43 1.50(3) .
C41 H41A 0.9600 .
C41 H41B 0.9600 .
C41 H41C 0.9600 .
C42 H42A 0.9600 .
C42 H42B 0.9600 .
C42 H42C 0.9600 .
C43 H43A 0.9600 .
C43 H43B 0.9600 .
C43 H43C 0.9600 .
C44 C45 1.53(3) .
C45 C46 1.43(3) .
C45 C48 1.48(3) .
C45 C47 1.49(3) .
C46 H46A 0.9600 .
C46 H46B 0.9600 .
C46 H46C 0.9600 .
C47 H47A 0.9600 .
C47 H47B 0.9600 .
C47 H47C 0.9600 .
C48 H48A 0.9600 .
C48 H48B 0.9600 .
C48 H48C 0.9600 .

loop_
_geom_torsion_atom_site_label_1
_geom_torsion_atom_site_label_2
_geom_torsion_atom_site_label_3
_geom_torsion_atom_site_label_4
_geom_torsion
_geom_torsion_site_symmetry_1
_geom_torsion_site_symmetry_4
O3 Pd1 Pd2 C3 36.1(10) . .
O1 Pd1 Pd2 C3 -175.7(11) . .
Cl2 Pd1 Pd2 C3 -136.4(9) . .
C2 Pd1 Pd2 C3 -33.0(10) . .
Pd2 Pd1 Pd2 C3 118.3(9) 2_666 .
O3 Pd1 Pd2 O2 0.4(8) . .
O1 Pd1 Pd2 O2 148.6(8) . .
C3 Pd1 Pd2 O2 -35.7(10) . .
Cl2 Pd1 Pd2 O2 -172.0(6) . .
C2 Pd1 Pd2 O2 -68.7(8) . .
Pd2 Pd1 Pd2 O2 82.6(6) 2_666 .
O3 Pd1 Pd2 O4 -149.8(8) . .
O1 Pd1 Pd2 O4 -1.6(9) . .
C3 Pd1 Pd2 O4 174.2(11) . .
Cl2 Pd1 Pd2 O4 37.8(6) . .
C2 Pd1 Pd2 O4 141.2(9) . .
Pd2 Pd1 Pd2 O4 -67.5(6) 2_666 .
O3 Pd1 Pd2 Cl2 172.4(6) . .
O1 Pd1 Pd2 Cl2 -39.4(7) . .
C3 Pd1 Pd2 Cl2 136.4(9) . .
C2 Pd1 Pd2 Cl2 103.3(6) . .
Pd2 Pd1 Pd2 Cl2 -105.34(17) 2_666 .
O3 Pd1 Pd2 Pd1 -82.2(5) . 2_666
O1 Pd1 Pd2 Pd1 66.0(6) . 2_666
C3 Pd1 Pd2 Pd1 -118.3(9) . 2_666
Cl2 Pd1 Pd2 Pd1 105.34(17) . 2_666
C2 Pd1 Pd2 Pd1 -151.3(6) . 2_666
Pd2 Pd1 Pd2 Pd1 0.0 2_666 2_666
O5 Pd3 Pd4 O8 96.3(6) . .
C27 Pd3 Pd4 O8 -171.9(7) . .
O7 Pd3 Pd4 O8 6.8(6) . .
Cl1 Pd3 Pd4 O8 -82.2(5) . .
Pd4 Pd3 Pd4 O8 -130.7(4) 2_575 .
O5 Pd3 Pd4 O6 6.8(6) . .
C27 Pd3 Pd4 O6 98.6(7) . .
O7 Pd3 Pd4 O6 -82.7(6) . .
Cl1 Pd3 Pd4 O6 -171.8(5) . .
Pd4 Pd3 Pd4 O6 139.8(4) 2_575 .
O5 Pd3 Pd4 C27 -170.6(7) . 2_575
C27 Pd3 Pd4 C27 -78.8(10) . 2_575
O7 Pd3 Pd4 C27 99.9(7) . 2_575
Cl1 Pd3 Pd4 C27 10.8(6) . 2_575
Pd4 Pd3 Pd4 C27 -37.6(6) 2_575 2_575
O5 Pd3 Pd4 Cl1 -85.0(4) . 2_575
C27 Pd3 Pd4 Cl1 6.8(6) . 2_575
O7 Pd3 Pd4 Cl1 -174.5(4) . 2_575
Cl1 Pd3 Pd4 Cl1 96.45(18) . 2_575
Pd4 Pd3 Pd4 Cl1 47.97(14) 2_575 2_575
O5 Pd3 Pd4 C26 -178.6(10) . 2_575
C27 Pd3 Pd4 C26 -86.8(11) . 2_575
O7 Pd3 Pd4 C26 91.9(10) . 2_575
Cl1 Pd3 Pd4 C26 2.9(9) . 2_575
Pd4 Pd3 Pd4 C26 -45.6(9) 2_575 2_575
O5 Pd3 Pd4 Pd3 -133.0(4) . 2_575
C27 Pd3 Pd4 Pd3 -41.1(6) . 2_575
O7 Pd3 Pd4 Pd3 137.5(4) . 2_575
Cl1 Pd3 Pd4 Pd3 48.48(14) . 2_575
Pd4 Pd3 Pd4 Pd3 0.0 2_575 2_575
O5 Pd3 Cl1 Pd4 112(4) . 2_575
C27 Pd3 Cl1 Pd4 29.4(6) . 2_575
O7 Pd3 Cl1 Pd4 -155.0(4) . 2_575
Pd4 Pd3 Cl1 Pd4 -80.92(14) . 2_575
O3 Pd1 Cl2 Pd2 -83(4) . .
O1 Pd1 Cl2 Pd2 154.7(4) . .
C3 Pd1 Cl2 Pd2 -27.2(6) . .
C2 Pd1 Cl2 Pd2 -63.7(5) . .
Pd2 Pd1 Cl2 Pd2 79.61(13) 2_666 .
C3 Pd2 Cl2 Pd1 29.6(6) . .
O2 Pd2 Cl2 Pd1 112(4) . .
O4 Pd2 Cl2 Pd1 -155.1(4) . .
Pd1 Pd2 Cl2 Pd1 -79.96(13) 2_666 .
O3 Pd1 O1 C15 89(2) . .
C3 Pd1 O1 C15 -134(13) . .
Cl2 Pd1 O1 C15 -96(2) . .
C2 Pd1 O1 C15 177(2) . .
Pd2 Pd1 O1 C15 4(2) 2_666 .
Pd2 Pd1 O1 C15 -67(2) . .
C3 Pd2 O2 C15 -124(2) . 2_666
O4 Pd2 O2 C15 61.1(19) . 2_666
Cl2 Pd2 O2 C15 155(3) . 2_666
Pd1 Pd2 O2 C15 -13.8(19) 2_666 2_666
Pd1 Pd2 O2 C15 -98.9(19) . 2_666
O1 Pd1 O3 C20 -62.7(17) . 2_666
C3 Pd1 O3 C20 119.3(18) . 2_666
Cl2 Pd1 O3 C20 175(3) . 2_666
C2 Pd1 O3 C20 155.4(18) . 2_666
Pd2 Pd1 O3 C20 11.7(17) 2_666 2_666
Pd2 Pd1 O3 C20 96.5(17) . 2_666
C3 Pd2 O4 C20 -180(100) . .
O2 Pd2 O4 C20 -95(2) . .
Cl2 Pd2 O4 C20 91(2) . .
Pd1 Pd2 O4 C20 -10(2) 2_666 .
Pd1 Pd2 O4 C20 63(2) . .
C27 Pd3 O5 C39 -126.1(18) . .
O7 Pd3 O5 C39 58.5(17) . .
Cl1 Pd3 O5 C39 152(3) . .
Pd4 Pd3 O5 C39 -15.5(17) . .
Pd4 Pd3 O5 C39 -101.8(17) 2_575 .
O8 Pd4 O6 C39 -87(2) . .
C27 Pd4 O6 C39 138(10) 2_575 .
Cl1 Pd4 O6 C39 98(2) 2_575 .
C26 Pd4 O6 C39 -175.9(19) 2_575 .
Pd3 Pd4 O6 C39 -1(2) . .
Pd3 Pd4 O6 C39 70(2) 2_575 .
O5 Pd3 O7 C44 -93(2) . .
C27 Pd3 O7 C44 157(8) . .
Cl1 Pd3 O7 C44 93(2) . .
Pd4 Pd3 O7 C44 -8.3(19) . .
Pd4 Pd3 O7 C44 66(2) 2_575 .
O6 Pd4 O8 C44 65.6(18) . .
C27 Pd4 O8 C44 -117.1(18) 2_575 .
Cl1 Pd4 O8 C44 -177(4) 2_575 .
C26 Pd4 O8 C44 -152.0(18) 2_575 .
Pd3 Pd4 O8 C44 -9.2(17) . .
Pd3 Pd4 O8 C44 -94.0(17) 2_575 .
C2 N1 C1 C8 -177(2) . .
C9 N1 C1 C8 8(4) . .
C2 N1 C1 C4 1(2) . .
C9 N1 C1 C4 -175(2) . .
C1 N1 C2 C3 -2(2) . .
C9 N1 C2 C3 173.5(19) . .
C1 N1 C2 Pd1 -73.3(19) . .
C9 N1 C2 Pd1 102(2) . .
O3 Pd1 C2 N1 5.5(17) . .
O1 Pd1 C2 N1 -81(2) . .
C3 Pd1 C2 N1 103(2) . .
Cl2 Pd1 C2 N1 -172.5(17) . .
Pd2 Pd1 C2 N1 86.4(18) 2_666 .
Pd2 Pd1 C2 N1 139.9(18) . .
O3 Pd1 C2 C3 -97.1(13) . .
O1 Pd1 C2 C3 176.1(12) . .
Cl2 Pd1 C2 C3 84.8(12) . .
Pd2 Pd1 C2 C3 -16.3(17) 2_666 .
Pd2 Pd1 C2 C3 37.2(11) . .
N1 C2 C3 C4 2(2) . .
Pd1 C2 C3 C4 113.7(16) . .
N1 C2 C3 Pd2 161.1(14) . .
Pd1 C2 C3 Pd2 -87.4(13) . .
N1 C2 C3 Pd1 -111.5(16) . .
O2 Pd2 C3 C2 -125.3(17) . .
O4 Pd2 C3 C2 -41(10) . .
Cl2 Pd2 C3 C2 48.5(16) . .
Pd1 Pd2 C3 C2 149.4(15) 2_666 .
Pd1 Pd2 C3 C2 79.9(17) . .
O2 Pd2 C3 C4 28.2(19) . .
O4 Pd2 C3 C4 112(9) . .
Cl2 Pd2 C3 C4 -157.9(18) . .
Pd1 Pd2 C3 C4 -57.0(19) 2_666 .
Pd1 Pd2 C3 C4 -127(2) . .
O2 Pd2 C3 Pd1 154.8(7) . .
O4 Pd2 C3 Pd1 -121(9) . .
Cl2 Pd2 C3 Pd1 -31.4(6) . .
Pd1 Pd2 C3 Pd1 69.5(7) 2_666 .
O3 Pd1 C3 C2 84.5(13) . .
O1 Pd1 C3 C2 -53(13) . .
Cl2 Pd1 C3 C2 -90.7(12) . .
Pd2 Pd1 C3 C2 169.9(11) 2_666 .
Pd2 Pd1 C3 C2 -122.4(16) . .
O3 Pd1 C3 C4 -17.2(15) . .
O1 Pd1 C3 C4 -155(12) . .
Cl2 Pd1 C3 C4 167.6(15) . .
C2 Pd1 C3 C4 -102(2) . .
Pd2 Pd1 C3 C4 68.2(15) 2_666 .
Pd2 Pd1 C3 C4 135.9(19) . .
O3 Pd1 C3 Pd2 -153.1(7) . .
O1 Pd1 C3 Pd2 70(13) . .
Cl2 Pd1 C3 Pd2 31.7(6) . .
C2 Pd1 C3 Pd2 122.4(16) . .
Pd2 Pd1 C3 Pd2 -67.7(8) 2_666 .
C8 C1 C4 C5 -1(3) . .
N1 C1 C4 C5 -178.8(19) . .
C8 C1 C4 C3 178.9(19) . .
N1 C1 C4 C3 1(2) . .
C2 C3 C4 C5 178(2) . .
Pd2 C3 C4 C5 21(4) . .
Pd1 C3 C4 C5 -97(3) . .
C2 C3 C4 C1 -2(2) . .
Pd2 C3 C4 C1 -158.8(16) . .
Pd1 C3 C4 C1 83.8(18) . .
C1 C4 C5 C6 2(3) . .
C3 C4 C5 C6 -177(2) . .
C4 C5 C6 C7 -3(4) . .
C5 C6 C7 C8 2(4) . .
C6 C7 C8 C1 0(3) . .
N1 C1 C8 C7 177(2) . .
C4 C1 C8 C7 0(3) . .
C2 N1 C9 C10 -131(2) . .
C1 N1 C9 C10 43(3) . .
C2 N1 C9 C14 48(3) . .
C1 N1 C9 C14 -138(2) . .
C14 C9 C10 C11 2(3) . .
N1 C9 C10 C11 -178(2) . .
C9 C10 C11 C12 -2(4) . .
C10 C11 C12 C13 1(4) . .
C11 C12 C13 C14 0(4) . .
C12 C13 C14 C9 0(4) . .
C10 C9 C14 C13 -2(3) . .
N1 C9 C14 C13 179(2) . .
Pd1 O1 C15 O2 5(4) . 2_666
Pd1 O1 C15 C16 -173.8(17) . .
O2 C15 C16 C18 173(3) 2_666 .
O1 C15 C16 C18 -8(4) . .
O2 C15 C16 C19 -63(3) 2_666 .
O1 C15 C16 C19 115(3) . .
O2 C15 C16 C17 52(3) 2_666 .
O1 C15 C16 C17 -130(3) . .
Pd2 O4 C20 O3 5(4) . 2_666
Pd2 O4 C20 C21 -176.8(16) . .
O4 C20 C21 C23 -129(2) . .
O3 C20 C21 C23 49(3) 2_666 .
O4 C20 C21 C24 109(2) . .
O3 C20 C21 C24 -72(3) 2_666 .
O4 C20 C21 C22 -9(3) . .
O3 C20 C21 C22 170(2) 2_666 .
C26 N2 C25 C28 1(2) . .
C33 N2 C25 C28 -175(2) . .
C26 N2 C25 C32 -179(2) . .
C33 N2 C25 C32 5(4) . .
C25 N2 C26 C27 -3(2) . .
C33 N2 C26 C27 173.3(18) . .
C25 N2 C26 Pd4 -73.4(19) . 2_575
C33 N2 C26 Pd4 103(2) . 2_575
N2 C26 C27 C28 4(2) . .
Pd4 C26 C27 C28 115.8(15) 2_575 .
N2 C26 C27 Pd3 159.5(14) . .
Pd4 C26 C27 Pd3 -88.8(14) 2_575 .
N2 C26 C27 Pd4 -111.7(16) . 2_575
O5 Pd3 C27 C26 -123.4(16) . .
O7 Pd3 C27 C26 -14(9) . .
Cl1 Pd3 C27 C26 50.1(16) . .
Pd4 Pd3 C27 C26 151.0(15) . .
Pd4 Pd3 C27 C26 82.0(17) 2_575 .
O5 Pd3 C27 C28 26.7(18) . .
O7 Pd3 C27 C28 137(7) . .
Cl1 Pd3 C27 C28 -159.8(17) . .
Pd4 Pd3 C27 C28 -58.9(18) . .
Pd4 Pd3 C27 C28 -128(2) 2_575 .
O5 Pd3 C27 Pd4 154.6(7) . 2_575
O7 Pd3 C27 Pd4 -96(8) . 2_575
Cl1 Pd3 C27 Pd4 -31.9(6) . 2_575
Pd4 Pd3 C27 Pd4 69.0(7) . 2_575
N2 C25 C28 C29 -178.8(17) . .
C32 C25 C28 C29 1(3) . .
N2 C25 C28 C27 2(2) . .
C32 C25 C28 C27 -178.9(18) . .
C26 C27 C28 C25 -3(2) . .
Pd3 C27 C28 C25 -157.2(15) . .
Pd4 C27 C28 C25 84.9(18) 2_575 .
C26 C27 C28 C29 177(2) . .
Pd3 C27 C28 C29 23(3) . .
Pd4 C27 C28 C29 -95(3) 2_575 .
C25 C28 C29 C30 0(3) . .
C27 C28 C29 C30 179(2) . .
C28 C29 C30 C31 1(3) . .
C29 C30 C31 C32 -3(4) . .
C30 C31 C32 C25 3(3) . .
C28 C25 C32 C31 -2(3) . .
N2 C25 C32 C31 177(2) . .
C26 N2 C33 C34 -64(3) . .
C25 N2 C33 C34 111(3) . .
C26 N2 C33 C38 121(2) . .
C25 N2 C33 C38 -64(3) . .
C38 C33 C34 C35 -7(4) . .
N2 C33 C34 C35 179(2) . .
C33 C34 C35 C36 3(4) . .
C34 C35 C36 C37 0(5) . .
C35 C36 C37 C38 1(5) . .
C36 C37 C38 C33 -5(4) . .
C34 C33 C38 C37 8(4) . .
N2 C33 C38 C37 -177(2) . .
Pd4 O6 C39 O5 -10(4) . .
Pd4 O6 C39 C40 169.6(16) . .
Pd3 O5 C39 O6 20(3) . .
Pd3 O5 C39 C40 -160.0(16) . .
O6 C39 C40 C41 113(3) . .
O5 C39 C40 C41 -67(3) . .
O6 C39 C40 C42 -132(2) . .
O5 C39 C40 C42 47(3) . .
O6 C39 C40 C43 -15(3) . .
O5 C39 C40 C43 165(2) . .
Pd4 O8 C44 O7 7(4) . .
Pd4 O8 C44 C45 -171.6(15) . .
Pd3 O7 C44 O8 4(4) . .
Pd3 O7 C44 C45 -177.6(14) . .
O8 C44 C45 C46 26(3) . .
O7 C44 C45 C46 -153(2) . .
O8 C44 C45 C48 149(2) . .
O7 C44 C45 C48 -29(3) . .
O8 C44 C45 C47 -95(3) . .
O7 C44 C45 C47 86(3) . .

loop_
_cod_changelog_entry_id
_cod_changelog_entry_author
_cod_changelog_entry_date
_cod_changelog_entry_text
1 'Vaitkus, Antanas' 2022-06-29T12:15:00+03:00
;
 Removed the '_chemical_name_common' data item that had an incorrect value.
;
